data_7003913
loop_
_publ_author_name
'Skabara, Peter J.'
'Pozo-Gonzalo, Cristina'
'Lardi\'es Miazza, Nora'
'Laguna, Mariano'
'Cerrada, Elena'
'Luquin, Asun'
'Gonz\'alez, Blanca'
'Coles, Simon J.'
'Hursthouse, Michael B.'
'Harrington, Ross W.'
'Clegg, William'

_publ_section_title
;
 Novel dithiolene complexes incorporating conjugated electroactive
 ligands
;
_journal_issue 23
_journal_name_full 'Dalton Transactions'
_journal_page_first 3070
_journal_page_last 3079
_journal_paper_doi 10.1039/b801187g
_journal_year 2008
_chemical_formula_moiety '2 C16 H36 N +, C28 H20 S10 Ni 2-'
_chemical_formula_sum 'C60 H92 N2 Ni S10'
_chemical_formula_weight 1220.67
_chemical_name_systematic
;
?
;
_space_group_IT_number 14
_symmetry_cell_setting monoclinic
_symmetry_space_group_name_Hall '-P 2ybc'
_symmetry_space_group_name_H-M 'P 1 21/c 1'
_atom_sites_solution_hydrogens geom
_atom_sites_solution_primary direct
_atom_sites_solution_secondary difmap
_audit_creation_method SHELXL-97
_cell_angle_alpha 90.00
_cell_angle_beta 103.521(2)
_cell_angle_gamma 90.00
_cell_formula_units_Z 2
_cell_length_a 8.7090(7)
_cell_length_b 21.2066(16)
_cell_length_c 17.7517(13)
_cell_measurement_reflns_used 6070
_cell_measurement_temperature 120(2)
_cell_measurement_theta_max 23.81
_cell_measurement_theta_min 2.28
_cell_volume 3187.7(4)
_computing_cell_refinement 'Bruker SAINT'
_computing_data_collection 'Bruker APEX2'
_computing_data_reduction 'Bruker SAINT'
_computing_molecular_graphics 'Bruker SHELXTL'
_computing_publication_material 'Bruker SHELXTL and local programs'
_computing_structure_refinement 'Bruker SHELXTL'
_computing_structure_solution 'Bruker SHELXTL'
_diffrn_ambient_temperature 120(2)
_diffrn_measured_fraction_theta_full 0.989
_diffrn_measured_fraction_theta_max 0.989
_diffrn_measurement_device_type 'Bruker APEX2 CCD diffractometer'
_diffrn_measurement_method 'thin-slice \w scans'
_diffrn_radiation_monochromator 'silicon 111'
_diffrn_radiation_source 'Daresbury SRS station 9.8'
_diffrn_radiation_type synchrotron
_diffrn_radiation_wavelength 0.6868
_diffrn_reflns_av_R_equivalents 0.0183
_diffrn_reflns_av_sigmaI/netI 0.0151
_diffrn_reflns_limit_h_max 10
_diffrn_reflns_limit_h_min -10
_diffrn_reflns_limit_k_max 24
_diffrn_reflns_limit_k_min -24
_diffrn_reflns_limit_l_max 20
_diffrn_reflns_limit_l_min -20
_diffrn_reflns_number 22238
_diffrn_reflns_theta_full 23.81
_diffrn_reflns_theta_max 23.81
_diffrn_reflns_theta_min 2.28
_diffrn_standards_decay_% 5
_diffrn_standards_number 0
_exptl_absorpt_coefficient_mu 0.670
_exptl_absorpt_correction_T_max 0.97
_exptl_absorpt_correction_T_min 0.94
_exptl_absorpt_correction_type multi-scan
_exptl_absorpt_process_details SADABS
_exptl_crystal_colour red
_exptl_crystal_density_diffrn 1.272
_exptl_crystal_density_method 'not measured'
_exptl_crystal_description block
_exptl_crystal_F_000 1308
_exptl_crystal_size_max 0.10
_exptl_crystal_size_mid 0.08
_exptl_crystal_size_min 0.05
_refine_diff_density_max 0.694
_refine_diff_density_min -0.254
_refine_diff_density_rms 0.041
_refine_ls_extinction_method none
_refine_ls_goodness_of_fit_ref 1.044
_refine_ls_hydrogen_treatment constr
_refine_ls_matrix_type full
_refine_ls_number_parameters 343
_refine_ls_number_reflns 5371
_refine_ls_number_restraints 0
_refine_ls_restrained_S_all 1.044
_refine_ls_R_factor_all 0.0347
_refine_ls_R_factor_gt 0.0306
_refine_ls_shift/su_max 0.001
_refine_ls_shift/su_mean 0.000
_refine_ls_structure_factor_coef Fsqd
_refine_ls_weighting_details 'calc w=1/[\s^2^(Fo^2^)+(0.0394P)^2^+1.8924P] where P=(Fo^2^+2Fc^2^)/3'
_refine_ls_weighting_scheme calc
_refine_ls_wR_factor_gt 0.0780
_refine_ls_wR_factor_ref 0.0805
_reflns_number_gt 4828
_reflns_number_total 5371
_reflns_threshold_expression I>2\s(I)
_cod_data_source_file b801187g.txt
_cod_data_source_block 12
_cod_original_sg_symbol_H-M 'P 21/c'
_cod_database_code 7003913

loop_
_symmetry_equiv_pos_as_xyz
'x, y, z'
'-x, y+1/2, -z+1/2'
'-x, -y, -z'
'x, -y-1/2, z-1/2'

loop_
_atom_site_label
_atom_site_type_symbol
_atom_site_fract_x
_atom_site_fract_y
_atom_site_fract_z
_atom_site_U_iso_or_equiv
_atom_site_adp_type
_atom_site_occupancy
_atom_site_symmetry_multiplicity
_atom_site_calc_flag
_atom_site_refinement_flags
_atom_site_disorder_assembly
_atom_site_disorder_group
Ni Ni 0.5000 0.5000 0.5000 0.02672(10) Uani 1 2 d S . .
S1 S 0.61106(6) 0.59247(2) 0.52162(3) 0.03285(12) Uani 1 1 d . . .
S2 S 0.60020(5) 0.46885(2) 0.61930(3) 0.03037(12) Uani 1 1 d . . .
S3 S 0.87519(6) 0.61386(2) 0.75648(3) 0.03707(13) Uani 1 1 d . . .
S4 S 0.73950(7) 0.73186(3) 0.54977(3) 0.04532(15) Uani 1 1 d . . .
S5 S 0.70719(6) 0.42402(2) 0.79582(3) 0.03661(13) Uani 1 1 d . . .
C1 C 0.8270(4) 0.85082(12) 0.50629(17) 0.0688(8) Uani 1 1 d . . .
H1A H 0.8874 0.8883 0.5279 0.103 Uiso 1 1 calc R . .
H1B H 0.7143 0.8612 0.4919 0.103 Uiso 1 1 calc R . .
H1C H 0.8612 0.8367 0.4603 0.103 Uiso 1 1 calc R . .
C2 C 0.8546(3) 0.79928(10) 0.56563(14) 0.0508(6) Uani 1 1 d . . .
C3 C 0.9663(3) 0.79449(11) 0.63225(14) 0.0513(6) Uani 1 1 d . . .
H3 H 1.0409 0.8269 0.6508 0.062 Uiso 1 1 calc R . .
C4 C 0.9625(3) 0.73718(10) 0.67185(14) 0.0450(5) Uani 1 1 d . . .
H4 H 1.0346 0.7271 0.7193 0.054 Uiso 1 1 calc R . .
C5 C 0.8444(2) 0.69747(10) 0.63515(12) 0.0374(5) Uani 1 1 d . . .
C6 C 0.8024(2) 0.63646(9) 0.66003(11) 0.0336(4) Uani 1 1 d . . .
C7 C 0.7101(2) 0.58981(9) 0.61889(11) 0.0305(4) Uani 1 1 d . . .
C8 C 0.7001(2) 0.53497(9) 0.66410(11) 0.0289(4) Uani 1 1 d . . .
C9 C 0.7793(2) 0.54095(9) 0.74050(11) 0.0312(4) Uani 1 1 d . . .
C10 C 0.7863(2) 0.49969(9) 0.80574(11) 0.0335(4) Uani 1 1 d . . .
C11 C 0.8454(2) 0.51280(11) 0.88290(12) 0.0410(5) Uani 1 1 d . . .
H11 H 0.8963 0.5514 0.9011 0.049 Uiso 1 1 calc R . .
C12 C 0.8230(3) 0.46319(12) 0.93273(12) 0.0465(5) Uani 1 1 d . . .
H12 H 0.8572 0.4656 0.9875 0.056 Uiso 1 1 calc R . .
C13 C 0.7489(3) 0.41233(11) 0.89547(12) 0.0438(5) Uani 1 1 d . . .
C14 C 0.6993(3) 0.35273(13) 0.92837(14) 0.0583(6) Uani 1 1 d . . .
H14A H 0.7498 0.3503 0.9838 0.087 Uiso 1 1 calc R . .
H14B H 0.7315 0.3164 0.9016 0.087 Uiso 1 1 calc R . .
H14C H 0.5843 0.3525 0.9213 0.087 Uiso 1 1 calc R . .
N N 0.1652(2) 0.40573(9) 0.68450(11) 0.0427(4) Uani 1 1 d . . .
C15 C 0.1679(2) 0.43219(11) 0.76388(13) 0.0465(5) Uani 1 1 d . . .
H15A H 0.1778 0.3967 0.8009 0.056 Uiso 1 1 calc R . .
H15B H 0.0652 0.4530 0.7619 0.056 Uiso 1 1 calc R . .
C16 C 0.2983(3) 0.47903(12) 0.79503(15) 0.0520(6) Uani 1 1 d . . .
H16A H 0.4015 0.4597 0.7945 0.062 Uiso 1 1 calc R . .
H16B H 0.2845 0.5165 0.7609 0.062 Uiso 1 1 calc R . .
C17 C 0.2983(3) 0.49912(15) 0.87588(15) 0.0640(7) Uani 1 1 d . . .
H17A H 0.3199 0.4620 0.9105 0.077 Uiso 1 1 calc R . .
H17B H 0.1921 0.5152 0.8769 0.077 Uiso 1 1 calc R . .
C18 C 0.4193(3) 0.54957(14) 0.90630(17) 0.0663(7) Uani 1 1 d . . .
H18A H 0.4145 0.5609 0.9592 0.099 Uiso 1 1 calc R . .
H18B H 0.3970 0.5869 0.8730 0.099 Uiso 1 1 calc R . .
H18C H 0.5250 0.5336 0.9064 0.099 Uiso 1 1 calc R . .
C19 C 0.1756(2) 0.45804(10) 0.62735(13) 0.0428(5) Uani 1 1 d . . .
H19A H 0.2817 0.4774 0.6431 0.051 Uiso 1 1 calc R . .
H19B H 0.1667 0.4388 0.5757 0.051 Uiso 1 1 calc R . .
C20 C 0.0533(3) 0.51007(11) 0.61938(14) 0.0499(6) Uani 1 1 d . . .
H20A H 0.0395 0.5222 0.6712 0.060 Uiso 1 1 calc R . .
H20B H -0.0495 0.4948 0.5883 0.060 Uiso 1 1 calc R . .
C21 C 0.1074(3) 0.56723(12) 0.57984(16) 0.0608(7) Uani 1 1 d . . .
H21A H 0.1416 0.5528 0.5333 0.073 Uiso 1 1 calc R . .
H21B H 0.0164 0.5960 0.5623 0.073 Uiso 1 1 calc R . .
C22 C 0.2417(4) 0.60377(13) 0.63147(18) 0.0703(8) Uani 1 1 d . . .
H22A H 0.2702 0.6396 0.6026 0.106 Uiso 1 1 calc R . .
H22B H 0.3334 0.5760 0.6480 0.106 Uiso 1 1 calc R . .
H22C H 0.2081 0.6193 0.6771 0.106 Uiso 1 1 calc R . .
C23 C 0.0116(2) 0.36835(12) 0.65845(14) 0.0500(6) Uani 1 1 d . . .
H23A H -0.0014 0.3413 0.7020 0.060 Uiso 1 1 calc R . .
H23B H -0.0776 0.3985 0.6475 0.060 Uiso 1 1 calc R . .
C24 C 0.0002(3) 0.32708(12) 0.58786(15) 0.0542(6) Uani 1 1 d . . .
H24A H 0.0719 0.2906 0.6021 0.065 Uiso 1 1 calc R . .
H24B H 0.0359 0.3514 0.5475 0.065 Uiso 1 1 calc R . .
C25 C -0.1680(3) 0.30296(14) 0.55429(17) 0.0673(7) Uani 1 1 d . . .
H25A H -0.2410 0.3394 0.5440 0.081 Uiso 1 1 calc R . .
H25B H -0.1713 0.2818 0.5042 0.081 Uiso 1 1 calc R . .
C26 C -0.2242(4) 0.25812(18) 0.60635(19) 0.0912(11) Uani 1 1 d . . .
H26A H -0.3323 0.2449 0.5822 0.137 Uiso 1 1 calc R . .
H26B H -0.2223 0.2788 0.6559 0.137 Uiso 1 1 calc R . .
H26C H -0.1549 0.2211 0.6153 0.137 Uiso 1 1 calc R . .
C27 C 0.3077(3) 0.36404(11) 0.68637(15) 0.0490(6) Uani 1 1 d . . .
H27A H 0.3008 0.3481 0.6333 0.059 Uiso 1 1 calc R . .
H27B H 0.4037 0.3906 0.7007 0.059 Uiso 1 1 calc R . .
C28 C 0.3288(3) 0.30809(13) 0.7410(2) 0.0676(8) Uani 1 1 d . A .
H28A H 0.2314 0.2823 0.7302 0.081 Uiso 1 1 calc R . .
H28B H 0.3491 0.3230 0.7952 0.081 Uiso 1 1 calc R . .
C29 C 0.4673(3) 0.26846(14) 0.7296(3) 0.1005(13) Uani 1 1 d . . .
H29A H 0.4466 0.2591 0.6735 0.121 Uiso 0.557(6) 1 calc PR A 1
H29B H 0.5610 0.2963 0.7416 0.121 Uiso 0.557(6) 1 calc PR A 1
H29C H 0.5459 0.2969 0.7152 0.121 Uiso 0.443(6) 1 calc PR A 2
H29D H 0.5181 0.2488 0.7798 0.121 Uiso 0.443(6) 1 calc PR A 2
C30 C 0.5120(6) 0.2137(2) 0.7665(3) 0.0678(18) Uani 0.557(6) 1 d P A 1
H30A H 0.6038 0.1969 0.7501 0.102 Uiso 0.557(6) 1 calc PR A 1
H30B H 0.4249 0.1833 0.7536 0.102 Uiso 0.557(6) 1 calc PR A 1
H30C H 0.5398 0.2209 0.8225 0.102 Uiso 0.557(6) 1 calc PR A 1
C30A C 0.4331(9) 0.2243(3) 0.6777(5) 0.081(2) Uani 0.443(6) 1 d P A 2
H30D H 0.5297 0.2017 0.6748 0.121 Uiso 0.443(6) 1 calc PR A 2
H30E H 0.3858 0.2431 0.6272 0.121 Uiso 0.443(6) 1 calc PR A 2
H30F H 0.3581 0.1948 0.6920 0.121 Uiso 0.443(6) 1 calc PR A 2

loop_
_atom_site_aniso_label
_atom_site_aniso_U_11
_atom_site_aniso_U_22
_atom_site_aniso_U_33
_atom_site_aniso_U_23
_atom_site_aniso_U_13
_atom_site_aniso_U_12
Ni 0.02618(17) 0.02898(18) 0.02583(17) -0.00231(13) 0.00774(13) -0.00390(13)
S1 0.0377(3) 0.0318(3) 0.0289(2) -0.00174(19) 0.00756(19) -0.0072(2)
S2 0.0304(2) 0.0316(2) 0.0289(2) -0.00116(18) 0.00662(18) -0.00479(18)
S3 0.0369(3) 0.0399(3) 0.0331(3) -0.0094(2) 0.0057(2) -0.0046(2)
S4 0.0567(3) 0.0340(3) 0.0455(3) -0.0012(2) 0.0124(3) -0.0107(2)
S5 0.0356(3) 0.0417(3) 0.0326(3) 0.0029(2) 0.0081(2) 0.0037(2)
C1 0.097(2) 0.0420(14) 0.0713(18) 0.0017(13) 0.0269(16) -0.0171(14)
C2 0.0686(16) 0.0318(11) 0.0591(15) -0.0060(10) 0.0291(13) -0.0122(11)
C3 0.0576(14) 0.0402(12) 0.0613(15) -0.0171(11) 0.0245(12) -0.0181(11)
C4 0.0451(12) 0.0412(12) 0.0501(13) -0.0123(10) 0.0138(10) -0.0085(10)
C5 0.0389(11) 0.0358(11) 0.0406(11) -0.0109(9) 0.0155(9) -0.0061(9)
C6 0.0334(10) 0.0337(10) 0.0346(10) -0.0074(8) 0.0097(8) -0.0019(8)
C7 0.0283(9) 0.0347(10) 0.0304(10) -0.0059(8) 0.0104(8) -0.0010(8)
C8 0.0245(9) 0.0328(10) 0.0308(9) -0.0052(8) 0.0091(7) -0.0002(7)
C9 0.0259(9) 0.0358(10) 0.0326(10) -0.0057(8) 0.0086(7) 0.0002(8)
C10 0.0253(9) 0.0425(11) 0.0330(10) -0.0031(8) 0.0072(8) 0.0046(8)
C11 0.0347(11) 0.0532(13) 0.0334(11) -0.0042(9) 0.0047(9) 0.0044(9)
C12 0.0436(12) 0.0654(15) 0.0294(11) 0.0038(10) 0.0062(9) 0.0111(11)
C13 0.0404(11) 0.0565(14) 0.0353(11) 0.0078(10) 0.0103(9) 0.0111(10)
C14 0.0629(16) 0.0662(16) 0.0473(13) 0.0158(12) 0.0159(12) 0.0057(13)
N 0.0328(9) 0.0468(10) 0.0531(11) 0.0031(8) 0.0194(8) 0.0034(8)
C15 0.0338(11) 0.0572(14) 0.0523(13) 0.0075(11) 0.0179(10) 0.0090(10)
C16 0.0438(12) 0.0576(14) 0.0605(15) -0.0047(12) 0.0242(11) 0.0060(11)
C17 0.0483(14) 0.092(2) 0.0517(15) -0.0022(14) 0.0110(12) 0.0003(13)
C18 0.0601(16) 0.0762(19) 0.0637(16) -0.0133(14) 0.0165(13) 0.0093(14)
C19 0.0401(11) 0.0440(12) 0.0504(13) 0.0022(10) 0.0229(10) 0.0016(9)
C20 0.0486(13) 0.0544(14) 0.0523(14) 0.0049(11) 0.0233(11) 0.0100(11)
C21 0.0742(17) 0.0519(15) 0.0651(16) 0.0100(12) 0.0342(14) 0.0162(13)
C22 0.093(2) 0.0467(14) 0.085(2) 0.0044(14) 0.0480(18) 0.0043(14)
C23 0.0312(11) 0.0576(14) 0.0644(15) 0.0148(12) 0.0179(10) -0.0003(10)
C24 0.0522(14) 0.0465(13) 0.0651(16) 0.0004(12) 0.0162(12) -0.0049(11)
C25 0.0599(16) 0.0723(18) 0.0677(17) -0.0035(14) 0.0110(13) -0.0054(14)
C26 0.075(2) 0.122(3) 0.081(2) -0.023(2) 0.0287(17) -0.046(2)
C27 0.0351(11) 0.0439(12) 0.0735(16) -0.0009(11) 0.0239(11) 0.0029(9)
C28 0.0397(13) 0.0535(15) 0.111(2) 0.0164(15) 0.0196(14) 0.0082(11)
C29 0.0453(16) 0.0499(17) 0.200(4) -0.015(2) 0.016(2) 0.0106(13)
C30 0.049(3) 0.056(3) 0.101(4) 0.025(3) 0.021(3) 0.010(2)
C30A 0.083(5) 0.065(5) 0.097(6) -0.010(4) 0.026(4) -0.001(4)

loop_
_atom_type_symbol
_atom_type_description
_atom_type_scat_dispersion_real
_atom_type_scat_dispersion_imag
_atom_type_scat_source
C C 0.0033 0.0016 'International Tables Vol C Tables 4.2.6.8 and 6.1.1.4'
H H 0.0000 0.0000 'International Tables Vol C Tables 4.2.6.8 and 6.1.1.4'
N N 0.0061 0.0033 'International Tables Vol C Tables 4.2.6.8 and 6.1.1.4'
S S 0.1246 0.1234 'International Tables Vol C Tables 4.2.6.8 and 6.1.1.4'
Ni Ni 0.3393 1.1124 'International Tables Vol C Tables 4.2.6.8 and 6.1.1.4'

loop_
_geom_angle_atom_site_label_1
_geom_angle_atom_site_label_2
_geom_angle_atom_site_label_3
_geom_angle
_geom_angle_site_symmetry_1
_geom_angle_site_symmetry_3
_geom_angle_publ_flag
S1 Ni S1 180.0 . 3_666 ?
S1 Ni S2 92.343(17) . . ?
S1 Ni S2 87.657(17) 3_666 . ?
S1 Ni S2 92.343(17) 3_666 3_666 ?
S1 Ni S2 87.657(17) . 3_666 ?
S2 Ni S2 180.0 . 3_666 ?
Ni S1 C7 103.99(7) . . ?
Ni S2 C8 103.99(7) . . ?
C6 S3 C9 91.92(9) . . ?
C2 S4 C5 92.20(11) . . ?
C10 S5 C13 92.57(10) . . ?
S4 C2 C1 119.8(2) . . ?
S4 C2 C3 110.61(18) . . ?
C1 C2 C3 129.5(2) . . ?
C2 C3 C4 114.0(2) . . ?
C3 C4 C5 113.3(2) . . ?
S4 C5 C4 109.89(17) . . ?
S4 C5 C6 121.65(15) . . ?
C4 C5 C6 128.4(2) . . ?
S3 C6 C5 119.09(14) . . ?
S3 C6 C7 110.90(15) . . ?
C5 C6 C7 130.01(19) . . ?
S1 C7 C6 126.65(16) . . ?
S1 C7 C8 120.18(14) . . ?
C6 C7 C8 113.17(17) . . ?
S2 C8 C7 119.28(14) . . ?
S2 C8 C9 127.30(15) . . ?
C7 C8 C9 113.37(17) . . ?
S3 C9 C8 110.59(14) . . ?
S3 C9 C10 118.52(14) . . ?
C8 C9 C10 130.79(18) . . ?
S5 C10 C9 122.51(14) . . ?
S5 C10 C11 109.57(16) . . ?
C9 C10 C11 127.85(19) . . ?
C10 C11 C12 113.4(2) . . ?
C11 C12 C13 114.05(19) . . ?
S5 C13 C12 110.33(17) . . ?
S5 C13 C14 120.43(18) . . ?
C12 C13 C14 129.2(2) . . ?
C15 N C19 111.15(17) . . ?
C15 N C23 107.20(16) . . ?
C15 N C27 111.20(17) . . ?
C19 N C23 111.13(17) . . ?
C19 N C27 105.28(15) . . ?
C23 N C27 110.94(17) . . ?
N C15 C16 115.53(17) . . ?
C15 C16 C17 111.6(2) . . ?
C16 C17 C18 112.8(2) . . ?
N C19 C20 116.29(17) . . ?
C19 C20 C21 109.56(19) . . ?
C20 C21 C22 113.8(2) . . ?
N C23 C24 115.68(18) . . ?
C23 C24 C25 112.7(2) . . ?
C24 C25 C26 113.3(2) . . ?
N C27 C28 116.51(19) . . ?
C27 C28 C29 109.2(3) . . ?
C28 C29 C30 124.1(4) . . ?
C28 C29 C30A 115.8(4) . . ?

loop_
_geom_bond_atom_site_label_1
_geom_bond_atom_site_label_2
_geom_bond_distance
_geom_bond_site_symmetry_2
_geom_bond_publ_flag
Ni S1 2.1806(5) . ?
Ni S1 2.1806(5) 3_666 ?
Ni S2 2.1952(5) . ?
Ni S2 2.1952(5) 3_666 ?
S1 C7 1.7413(19) . ?
S2 C8 1.7411(18) . ?
S3 C6 1.748(2) . ?
S3 C9 1.7488(19) . ?
S4 C2 1.731(2) . ?
S4 C5 1.737(2) . ?
S5 C10 1.739(2) . ?
S5 C13 1.738(2) . ?
C1 C2 1.498(3) . ?
C2 C3 1.348(4) . ?
C3 C4 1.408(3) . ?
C4 C5 1.370(3) . ?
C5 C6 1.442(3) . ?
C6 C7 1.373(3) . ?
C7 C8 1.427(3) . ?
C8 C9 1.376(3) . ?
C9 C10 1.441(3) . ?
C10 C11 1.374(3) . ?
C11 C12 1.417(3) . ?
C12 C13 1.348(3) . ?
C13 C14 1.498(3) . ?
N C15 1.512(3) . ?
N C19 1.520(3) . ?
N C23 1.531(3) . ?
N C27 1.518(3) . ?
C15 C16 1.513(3) . ?
C16 C17 1.497(3) . ?
C17 C18 1.511(4) . ?
C19 C20 1.517(3) . ?
C20 C21 1.529(3) . ?
C21 C22 1.519(4) . ?
C23 C24 1.513(3) . ?
C24 C25 1.534(4) . ?
C25 C26 1.486(4) . ?
C27 C28 1.516(4) . ?
C28 C29 1.522(4) . ?
C29 C30 1.346(6) . ?
C29 C30A 1.298(8) . ?

loop_
_geom_torsion_atom_site_label_1
_geom_torsion_atom_site_label_2
_geom_torsion_atom_site_label_3
_geom_torsion_atom_site_label_4
_geom_torsion
_geom_torsion_site_symmetry_1
_geom_torsion_site_symmetry_2
_geom_torsion_site_symmetry_3
_geom_torsion_site_symmetry_4
_geom_torsion_publ_flag
S2 Ni S1 C7 -1.11(6) . . . . ?
S2 Ni S1 C7 178.89(6) 3_666 . . . ?
S1 Ni S2 C8 3.03(6) . . . . ?
S1 Ni S2 C8 -176.97(6) 3_666 . . . ?
C5 S4 C2 C1 177.2(2) . . . . ?
C5 S4 C2 C3 0.38(19) . . . . ?
S4 C2 C3 C4 0.0(3) . . . . ?
C1 C2 C3 C4 -176.4(2) . . . . ?
C2 C3 C4 C5 -0.6(3) . . . . ?
C3 C4 C5 S4 0.8(2) . . . . ?
C3 C4 C5 C6 -177.7(2) . . . . ?
C2 S4 C5 C4 -0.70(17) . . . . ?
C2 S4 C5 C6 177.95(17) . . . . ?
S4 C5 C6 S3 -162.92(11) . . . . ?
S4 C5 C6 C7 17.4(3) . . . . ?
C4 C5 C6 S3 15.5(3) . . . . ?
C4 C5 C6 C7 -164.2(2) . . . . ?
C9 S3 C6 C5 -179.84(16) . . . . ?
C9 S3 C6 C7 -0.09(15) . . . . ?
S3 C6 C7 S1 178.83(11) . . . . ?
S3 C6 C7 C8 -1.4(2) . . . . ?
C5 C6 C7 S1 -1.5(3) . . . . ?
C5 C6 C7 C8 178.34(18) . . . . ?
Ni S1 C7 C6 178.07(16) . . . . ?
Ni S1 C7 C8 -1.73(16) . . . . ?
S1 C7 C8 S2 4.7(2) . . . . ?
S1 C7 C8 C9 -177.55(13) . . . . ?
C6 C7 C8 S2 -175.10(13) . . . . ?
C6 C7 C8 C9 2.6(2) . . . . ?
Ni S2 C8 C7 -4.99(15) . . . . ?
Ni S2 C8 C9 177.63(15) . . . . ?
S2 C8 C9 S3 174.89(11) . . . . ?
S2 C8 C9 C10 -8.9(3) . . . . ?
C7 C8 C9 S3 -2.6(2) . . . . ?
C7 C8 C9 C10 173.58(18) . . . . ?
C6 S3 C9 C8 1.56(14) . . . . ?
C6 S3 C9 C10 -175.16(15) . . . . ?
S3 C9 C10 S5 -175.44(10) . . . . ?
S3 C9 C10 C11 8.0(3) . . . . ?
C8 C9 C10 S5 8.6(3) . . . . ?
C8 C9 C10 C11 -168.0(2) . . . . ?
C13 S5 C10 C9 -175.25(16) . . . . ?
C13 S5 C10 C11 1.87(15) . . . . ?
S5 C10 C11 C12 -1.6(2) . . . . ?
C9 C10 C11 C12 175.32(19) . . . . ?
C10 C11 C12 C13 0.3(3) . . . . ?
C11 C12 C13 S5 1.1(2) . . . . ?
C11 C12 C13 C14 -177.2(2) . . . . ?
C10 S5 C13 C12 -1.70(17) . . . . ?
C10 S5 C13 C14 176.78(19) . . . . ?
C19 N C15 C16 -49.4(2) . . . . ?
C23 N C15 C16 -171.05(19) . . . . ?
C27 N C15 C16 67.5(2) . . . . ?
N C15 C16 C17 -176.0(2) . . . . ?
C15 C16 C17 C18 -175.7(2) . . . . ?
C15 N C19 C20 -54.5(2) . . . . ?
C23 N C19 C20 64.8(2) . . . . ?
C27 N C19 C20 -175.0(2) . . . . ?
N C19 C20 C21 163.3(2) . . . . ?
C19 C20 C21 C22 -73.5(3) . . . . ?
C15 N C23 C24 -168.13(19) . . . . ?
C19 N C23 C24 70.2(2) . . . . ?
C27 N C23 C24 -46.5(3) . . . . ?
N C23 C24 C25 -167.1(2) . . . . ?
C23 C24 C25 C26 -67.1(3) . . . . ?
C15 N C27 C28 58.2(3) . . . . ?
C19 N C27 C28 178.7(2) . . . . ?
C23 N C27 C28 -61.0(3) . . . . ?
N C27 C28 C29 174.6(2) . . . . ?
C27 C28 C29 C30 -176.4(4) . . . . ?
C27 C28 C29 C30A -89.6(5) . . . . ?
